data_2234831
loop_
_publ_author_name
'Assani, Abderrazzak'
'Saadi, Mohamed'
'Zriouil, Mohammed'
'El Ammari, Lahcen'

_publ_section_title
;
 Dicobalt(II) lead(II) hydrogenphosphate(V) phosphate(V) hydroxide
 monohydrate
;
_journal_coeditor_code WM2609
_journal_issue 5
_journal_name_full 'Acta Crystallographica Section E'
_journal_page_first i30
_journal_paper_doi 10.1107/S1600536812014870
_journal_volume 68
_journal_year 2012
_chemical_formula_iupac 'Co2 Pb (H P O4) (P O4) O H, H2 O'
_chemical_formula_structural 'Pb Co2 (P O4) (P O3 O H) (O H) (H2 O)'
_chemical_formula_sum 'Co2 H4 O10 P2 Pb'
_chemical_formula_weight 551.02
_chemical_name_common 'Dicobalt lead bis[orthophosphate(V)]hydroxide hydrate'
_chemical_name_systematic
;
Dicobalt(II) lead(II) hydrogenphosphate(V) phosphate(V) hydroxide monohydrate
;
_space_group_IT_number 11
_symmetry_cell_setting monoclinic
_symmetry_space_group_name_Hall '-P 2yb'
_symmetry_space_group_name_H-M 'P 1 21/m 1'
_atom_sites_solution_hydrogens difmap
_atom_sites_solution_primary direct
_atom_sites_solution_secondary difmap
_audit_creation_method SHELXL-97
_cell_angle_alpha 90.00
_cell_angle_beta 113.9360(10)
_cell_angle_gamma 90.00
_cell_formula_units_Z 2
_cell_length_a 7.42990(10)
_cell_length_b 6.29490(10)
_cell_length_c 8.90570(10)
_cell_measurement_reflns_used 1601
_cell_measurement_temperature 296(2)
_cell_measurement_theta_max 33.50
_cell_measurement_theta_min 2.50
_cell_volume 380.702(9)
_computing_cell_refinement 'SAINT (Bruker, 2005)'
_computing_data_collection 'APEX2 (Bruker, 2005)'
_computing_data_reduction 'SAINT (Bruker, 2005)'
_computing_molecular_graphics 'ORTEP-3 for Windows (Farrugia,1997) and DIAMOND (Brandenburg, 2006)'
_computing_publication_material 'PLATON (Spek, 2009) and publCIF (Westrip, 2010)'
_computing_structure_refinement 'SHELXL97 (Sheldrick, 2008)'
_computing_structure_solution 'SHELXS97 (Sheldrick, 2008)'
_diffrn_ambient_temperature 296(2)
_diffrn_measured_fraction_theta_full 1.000
_diffrn_measured_fraction_theta_max 1.000
_diffrn_measurement_device_type 'Bruker X8 APEXII'
_diffrn_measurement_method '\f and \w scans'
_diffrn_radiation_monochromator graphite
_diffrn_radiation_source 'fine-focus sealed tube'
_diffrn_radiation_type MoK\a
_diffrn_radiation_wavelength 0.71073
_diffrn_reflns_av_R_equivalents 0.0266
_diffrn_reflns_av_sigmaI/netI 0.0182
_diffrn_reflns_limit_h_max 11
_diffrn_reflns_limit_h_min -9
_diffrn_reflns_limit_k_max 9
_diffrn_reflns_limit_k_min -9
_diffrn_reflns_limit_l_max 13
_diffrn_reflns_limit_l_min -13
_diffrn_reflns_number 8321
_diffrn_reflns_theta_full 33.50
_diffrn_reflns_theta_max 33.50
_diffrn_reflns_theta_min 2.50
_exptl_absorpt_coefficient_mu 26.828
_exptl_absorpt_correction_T_max 0.117
_exptl_absorpt_correction_T_min 0.029
_exptl_absorpt_correction_type multi-scan
_exptl_absorpt_process_details '(<i>SADABS</i>; Sheldrick, 1999)'
_exptl_crystal_colour pink
_exptl_crystal_density_diffrn 4.807
_exptl_crystal_density_method 'not measured'
_exptl_crystal_description prism
_exptl_crystal_F_000 500
_exptl_crystal_size_max 0.18
_exptl_crystal_size_mid 0.12
_exptl_crystal_size_min 0.08
_refine_diff_density_max 1.764
_refine_diff_density_min -1.493
_refine_ls_extinction_coef 0.0061(3)
_refine_ls_extinction_expression Fc^*^=kFc[1+0.001xFc^2^\l^3^/sin(2\q)]^-1/4^
_refine_ls_extinction_method 'SHELXL97 (Sheldrick, 2008)'
_refine_ls_goodness_of_fit_ref 1.106
_refine_ls_hydrogen_treatment constr
_refine_ls_matrix_type full
_refine_ls_number_parameters 86
_refine_ls_number_reflns 1601
_refine_ls_number_restraints 0
_refine_ls_restrained_S_all 1.106
_refine_ls_R_factor_all 0.0169
_refine_ls_R_factor_gt 0.0163
_refine_ls_shift/su_max 0.001
_refine_ls_shift/su_mean 0.000
_refine_ls_structure_factor_coef Fsqd
_refine_ls_weighting_details 'calc w=1/[\s^2^(Fo^2^)+(0.0153P)^2^+0.8850P] where P=(Fo^2^+2Fc^2^)/3'
_refine_ls_weighting_scheme calc
_refine_ls_wR_factor_gt 0.0386
_refine_ls_wR_factor_ref 0.0388
_reflns_number_gt 1558
_reflns_number_total 1601
_reflns_threshold_expression I>2\s(I)
_cod_data_source_file wm2609.cif
_cod_data_source_block global
_cod_original_sg_symbol_H-M 'P 21/m'
_cod_database_code 2234831

loop_
_symmetry_equiv_pos_as_xyz
'x, y, z'
'-x, y+1/2, -z'
'-x, -y, -z'
'x, -y-1/2, z'

loop_
_atom_site_type_symbol
_atom_site_label
_atom_site_fract_x
_atom_site_fract_y
_atom_site_fract_z
_atom_site_U_iso_or_equiv
_atom_site_adp_type
_atom_site_calc_flag
_atom_site_refinement_flags
_atom_site_occupancy
_atom_site_symmetry_multiplicity
Pb Pb1 0.006473(17) 0.2500 0.232477(15) 0.01414(5) Uani d S 1 2
Co Co1 -0.5000 0.0000 0.0000 0.00717(8) Uani d S 1 2
Co Co2 0.5000 0.5000 0.5000 0.00859(8) Uani d S 1 2
P P1 -0.22391(12) -0.2500 0.32517(9) 0.00646(13) Uani d S 1 2
P P2 -0.21025(11) 0.2500 -0.16270(9) 0.00642(13) Uani d S 1 2
O O1 -0.3205(3) -0.2500 0.4478(3) 0.0088(4) Uani d S 1 2
O O2 0.0058(4) -0.2500 0.4403(3) 0.0145(5) Uani d S 1 2
H H2 0.0642 -0.2500 0.3744 0.017 Uiso d SR 1 2
O O3 -0.2656(2) -0.0469(3) 0.2228(2) 0.0102(3) Uani d . 1 1
O O4 0.0041(4) 0.2500 -0.0355(3) 0.0160(5) Uani d S 1 2
O O5 -0.3411(3) 0.2500 -0.0638(3) 0.0096(4) Uani d S 1 2
O O6 -0.2489(3) 0.0525(3) -0.2742(2) 0.0135(3) Uani d . 1 1
O O7 -0.4341(4) 0.2500 0.3936(3) 0.0100(4) Uani d S 1 2
H H7 -0.3197 0.2500 0.3910 0.012 Uiso d SR 1 2
O O8 -0.6059(3) 0.2500 0.0885(3) 0.0086(4) Uani d S 1 2
H H8A -0.7322 0.2500 0.0522 0.010 Uiso d SR 1 2
H H8B -0.5660 0.2500 0.1937 0.010 Uiso d SR 1 2

loop_
_atom_site_aniso_label
_atom_site_aniso_U_11
_atom_site_aniso_U_22
_atom_site_aniso_U_33
_atom_site_aniso_U_12
_atom_site_aniso_U_13
_atom_site_aniso_U_23
Pb1 0.01157(7) 0.02066(8) 0.01059(7) 0.000 0.00492(4) 0.000
Co1 0.00890(17) 0.00553(19) 0.00703(16) 0.00041(14) 0.00319(14) 0.00011(13)
Co2 0.01066(18) 0.0070(2) 0.00765(16) -0.00114(14) 0.00323(14) -0.00053(13)
P1 0.0091(3) 0.0062(3) 0.0048(3) 0.000 0.0035(3) 0.000
P2 0.0068(3) 0.0075(3) 0.0052(3) 0.000 0.0028(2) 0.000
O1 0.0122(10) 0.0082(10) 0.0084(9) 0.000 0.0067(8) 0.000
O2 0.0080(10) 0.0233(14) 0.0106(10) 0.000 0.0022(8) 0.000
O3 0.0119(7) 0.0090(7) 0.0083(6) -0.0011(6) 0.0027(5) 0.0010(6)
O4 0.0073(10) 0.0287(15) 0.0101(10) 0.000 0.0016(8) 0.000
O5 0.0110(10) 0.0101(10) 0.0105(9) 0.000 0.0071(8) 0.000
O6 0.0156(8) 0.0124(8) 0.0088(6) 0.0056(7) 0.0010(6) -0.0041(6)
O7 0.0113(10) 0.0130(11) 0.0074(9) 0.000 0.0055(8) 0.000
O8 0.0097(9) 0.0100(10) 0.0072(9) 0.000 0.0047(8) 0.000

loop_
_atom_type_symbol
_atom_type_description
_atom_type_scat_dispersion_real
_atom_type_scat_dispersion_imag
_atom_type_scat_source
O O 0.0106 0.0060 'International Tables Vol C Tables 4.2.6.8 and 6.1.1.4'
P P 0.1023 0.0942 'International Tables Vol C Tables 4.2.6.8 and 6.1.1.4'
Co Co 0.3494 0.9721 'International Tables Vol C Tables 4.2.6.8 and 6.1.1.4'
Pb Pb -3.3944 10.1111 'International Tables Vol C Tables 4.2.6.8 and 6.1.1.4'
H H 0.0000 0.0000 'International Tables Vol C Tables 4.2.6.8 and 6.1.1.4'

loop_
_geom_angle_atom_site_label_1
_geom_angle_atom_site_label_2
_geom_angle_atom_site_label_3
_geom_angle_site_symmetry_1
_geom_angle_site_symmetry_3
_geom_angle
O4 Pb1 O6 . 2 82.12(5)
O4 Pb1 O6 . 3 82.12(5)
O6 Pb1 O6 2 3 97.00(9)
O4 Pb1 O3 . . 105.34(5)
O6 Pb1 O3 2 . 171.63(5)
O6 Pb1 O3 3 . 87.90(7)
O4 Pb1 O3 . 4_565 105.34(5)
O6 Pb1 O3 2 4_565 87.90(7)
O6 Pb1 O3 3 4_565 171.63(5)
O3 Pb1 O3 . 4_565 86.46(8)
O4 Pb1 O5 . . 55.64(7)
O6 Pb1 O5 2 . 117.25(4)
O6 Pb1 O5 3 . 117.25(4)
O3 Pb1 O5 . . 65.72(4)
O3 Pb1 O5 4_565 . 65.72(4)
O4 Pb1 O1 . 3_556 132.09(7)
O6 Pb1 O1 2 3_556 67.09(5)
O6 Pb1 O1 3 3_556 67.09(5)
O3 Pb1 O1 . 3_556 109.06(5)
O3 Pb1 O1 4_565 3_556 109.06(5)
O5 Pb1 O1 . 3_556 172.27(6)
O4 Pb1 O2 . 3_556 178.00(7)
O6 Pb1 O2 2 3_556 99.18(5)
O6 Pb1 O2 3 3_556 99.18(5)
O3 Pb1 O2 . 3_556 73.26(5)
O3 Pb1 O2 4_565 3_556 73.26(5)
O5 Pb1 O2 . 3_556 122.36(7)
O1 Pb1 O2 3_556 3_556 49.91(6)
O8 Co1 O8 . 3_455 180.00(11)
O8 Co1 O3 . 3_455 87.37(8)
O8 Co1 O3 3_455 3_455 92.63(8)
O8 Co1 O3 . . 92.63(8)
O8 Co1 O3 3_455 . 87.37(8)
O3 Co1 O3 3_455 . 180.00(13)
O8 Co1 O5 . . 83.05(6)
O8 Co1 O5 3_455 . 96.95(6)
O3 Co1 O5 3_455 . 88.92(8)
O3 Co1 O5 . . 91.08(8)
O8 Co1 O5 . 3_455 96.95(6)
O8 Co1 O5 3_455 3_455 83.05(6)
O3 Co1 O5 3_455 3_455 91.08(8)
O3 Co1 O5 . 3_455 88.92(8)
O5 Co1 O5 . 3_455 180.00(12)
O7 Co2 O7 1_655 3_566 180.0
O7 Co2 O6 1_655 2 87.93(9)
O7 Co2 O6 3_566 2 92.07(9)
O7 Co2 O6 1_655 4_666 92.07(9)
O7 Co2 O6 3_566 4_666 87.93(9)
O6 Co2 O6 2 4_666 180.0
O7 Co2 O1 1_655 1_665 100.06(7)
O7 Co2 O1 3_566 1_665 79.94(7)
O6 Co2 O1 2 1_665 93.55(8)
O6 Co2 O1 4_666 1_665 86.45(8)
O7 Co2 O1 1_655 3_556 79.94(7)
O7 Co2 O1 3_566 3_556 100.06(7)
O6 Co2 O1 2 3_556 86.45(8)
O6 Co2 O1 4_666 3_556 93.55(8)
O1 Co2 O1 1_665 3_556 180.0
O3 P1 O3 4 . 113.68(14)
O3 P1 O1 4 . 112.68(8)
O3 P1 O1 . . 112.68(8)
O3 P1 O2 4 . 106.78(8)
O3 P1 O2 . . 106.78(8)
O1 P1 O2 . . 103.32(13)
O4 P2 O6 . . 109.94(9)
O4 P2 O6 . 4_565 109.94(9)
O6 P2 O6 . 4_565 107.30(15)
O4 P2 O5 . . 106.40(14)
O6 P2 O5 . . 111.63(9)
O6 P2 O5 4_565 . 111.63(9)
H8A O8 H8B . . 104.5

loop_
_geom_bond_atom_site_label_1
_geom_bond_atom_site_label_2
_geom_bond_site_symmetry_2
_geom_bond_distance
Pb1 O4 . 2.380(3)
Pb1 O6 2 2.5429(18)
Pb1 O6 3 2.5429(18)
Pb1 O3 . 2.7284(17)
Pb1 O3 4_565 2.7284(17)
Pb1 O5 . 2.846(2)
Pb1 O1 3_556 2.857(2)
Pb1 O2 3_556 2.952(3)
Co1 O8 . 2.0544(14)
Co1 O8 3_455 2.0544(14)
Co1 O3 3_455 2.0624(16)
Co1 O3 . 2.0624(16)
Co1 O5 . 2.1766(15)
Co1 O5 3_455 2.1766(15)
Co2 O7 1_655 1.9978(14)
Co2 O7 3_566 1.9978(14)
Co2 O6 2 2.1426(17)
Co2 O6 4_666 2.1426(17)
Co2 O1 1_665 2.2302(16)
Co2 O1 3_556 2.2302(16)
P1 O3 4 1.5274(18)
P1 O3 . 1.5274(18)
P1 O1 . 1.531(2)
P1 O2 . 1.595(3)
P2 O4 . 1.535(3)
P2 O6 . 1.5432(18)
P2 O6 4_565 1.5432(18)
P2 O5 . 1.554(2)
O1 Co2 1_445 2.2302(16)
O1 Co2 2_546 2.2302(16)
O1 Pb1 3_556 2.857(2)
O2 Pb1 3_556 2.952(3)
O2 H2 . 0.8600
O5 Co1 2_455 2.1766(15)
O6 Co2 2_545 2.1426(17)
O6 Pb1 3 2.5429(18)
O7 Co2 1_455 1.9978(14)
O7 Co2 2_546 1.9978(14)
O7 H7 . 0.8600
O7 H8B . 1.6474
O8 Co1 2_455 2.0544(14)
O8 H8A . 0.8600
O8 H8B . 0.8600

loop_
_geom_hbond_atom_site_label_D
_geom_hbond_atom_site_label_H
_geom_hbond_atom_site_label_A
_geom_hbond_site_symmetry_A
_geom_hbond_distance_DH
_geom_hbond_distance_HA
_geom_hbond_distance_DA
_geom_hbond_angle_DHA
O2 H2 O6 3 0.86 2.28 3.027(3) 144.7
O2 H2 O6 2_545 0.86 2.28 3.027(3) 144.7
O7 H7 O2 3_556 0.86 2.20 2.915(3) 140.0
O7 H7 O3 . 0.86 2.53 2.986(2) 114.4
O7 H7 O3 4_565 0.86 2.53 2.986(2) 114.4
O8 H8A O4 1_455 0.86 1.79 2.649(3) 176.6
O8 H8B O7 . 0.86 1.65 2.489(3) 165.4
